data_9003554
loop_
_publ_author_name
'Fleet M. E.'
'Liu X.'
'King P. L.'

_publ_section_title
;Accommodation of the carbonate ion in apatite: An FTIR and X-ray structure
 study of crystals synthesized at 2-4 GPa Sample: xt371
;
_journal_name_full 'American Mineralogist'
_journal_page_first 1422
_journal_page_last 1432
_journal_volume 89
_journal_year 2004
_chemical_formula_sum 'C0.26 Ca5 O13.686 P2.829'
_chemical_name_mineral Carbonate-hydroxylapatite
_space_group_IT_number 176
_symmetry_space_group_name_Hall '-P 6c'
_symmetry_space_group_name_H-M 'P 63/m'
_cell_angle_alpha 90
_cell_angle_beta 90
_cell_angle_gamma 120
_cell_length_a 9.4803
_cell_length_b 9.4803
_cell_length_c 6.8853
_cell_formula_units_Z 2
_cell_volume 535.917
_exptl_crystal_pressure_history 'synthesized at 2-4 GPa'
_cod_duplicate_entry 9003550
_cod_original_formula_sum 'Ca5 P2.829 O13.686 C.26'
_cod_database_code 9003554

loop_
_symmetry_equiv_pos_as_xyz
x,y,z
-x+y,-x,1/2-z
x-y,x,1/2+z
y,-x+y,-z
-y,x-y,z
x,y,1/2-z
-x,-y,1/2+z
x-y,x,-z
-x+y,-x,z
-y,x-y,1/2-z
y,-x+y,1/2+z
-x,-y,-z

loop_
_atom_site_label
_atom_site_type_symbol
_atom_site_fract_x
_atom_site_fract_y
_atom_site_fract_z
_atom_site_occupancy
_atom_site_U_iso_or_equiv
Ca1 Ca 0.66667 0.33333 0.00210 1.00000 0.01790
Ca2 Ca 0.99093 0.24944 0.25000 1.00000 0.02220
P P 0.37080 0.40140 0.25000 0.94300 0.01600
O1 O 0.48470 0.33130 0.25000 1.00000 0.01980
O2 O 0.46570 0.58560 0.25000 1.00000 0.03680
O3 O 0.26080 0.34590 0.07230 0.97100 0.04300
O4 O 0.00000 0.00000 0.25000 0.36000 0.02500
C C 0.00000 0.00000 0.00000 0.26000 0.02500
OA11 O 0.02800 0.99800 0.66200 0.10500 0.02500
OA12 O 0.95300 0.12300 0.53600 0.04900 0.02500
OA2 O 0.91100 0.01500 0.46100 0.06200 0.02500
OB3 O 0.35900 0.43500 0.47200 0.03400 0.02500
